data_7042278
loop_
_publ_author_name
'Chen, Wei'
'Fan, Ruiqing'
'Zhang, Huijie'
'Dong, Yuwei'
'Wang, Ping'
'Yang, Yulin'

_publ_section_title
;
 Tunable white-light emission PMMA-supported film materials containing
 lanthanide coordination polymers: preparation, characterization, and
 properties.
;
_journal_issue 13
_journal_name_full 'Dalton transactions (Cambridge, England : 2003)'
_journal_page_first 4265
_journal_page_last 4277
_journal_paper_doi 10.1039/c7dt00218a
_journal_volume 46
_journal_year 2017
_chemical_formula_sum 'C18 H13 N4 Nd O9'
_chemical_formula_weight 573.56
_space_group_crystal_system hexagonal
_space_group_IT_number 170
_space_group_name_Hall 'P 65'
_space_group_name_H-M_alt 'P 65'
_symmetry_space_group_name_Hall 'P 65'
_symmetry_space_group_name_H-M 'P 65'
_atom_sites_solution_hydrogens geom
_audit_creation_method SHELXL-2014/7
_audit_update_record
;
2016-11-11 deposited with the CCDC.
2017-02-27 downloaded from the CCDC.
;
_cell_angle_alpha 90
_cell_angle_beta 90
_cell_angle_gamma 120
_cell_formula_units_Z 6
_cell_length_a 11.3285(3)
_cell_length_b 11.3285(3)
_cell_length_c 26.7591(13)
_cell_measurement_reflns_used 4544
_cell_measurement_temperature 293(2)
_cell_measurement_theta_max 27.507
_cell_measurement_theta_min 3.087
_cell_volume 2974.04(18)
_computing_cell_refinement 'SAINT (Bruker, 2005)'
_computing_data_collection 'APEX2 (Bruker, 2005)'
_computing_data_reduction SAINT
_computing_structure_refinement 'SHELXL-2014/7 (Sheldrick, 2014)'
_diffrn_ambient_temperature 293(2)
_diffrn_measured_fraction_theta_full 0.998
_diffrn_measured_fraction_theta_max 0.998
_diffrn_measurement_device_type 'Bruker Smart APEX CCD area detector'
_diffrn_measurement_method 'phi and omega scans'
_diffrn_radiation_type MoK\a
_diffrn_radiation_wavelength 0.71073
_diffrn_reflns_av_R_equivalents 0.0577
_diffrn_reflns_av_unetI/netI 0.0231
_diffrn_reflns_Laue_measured_fraction_full 0.998
_diffrn_reflns_Laue_measured_fraction_max 0.998
_diffrn_reflns_limit_h_max 14
_diffrn_reflns_limit_h_min -14
_diffrn_reflns_limit_k_max 14
_diffrn_reflns_limit_k_min -14
_diffrn_reflns_limit_l_max 34
_diffrn_reflns_limit_l_min -34
_diffrn_reflns_number 46059
_diffrn_reflns_point_group_measured_fraction_full 0.999
_diffrn_reflns_point_group_measured_fraction_max 0.998
_diffrn_reflns_theta_full 25.242
_diffrn_reflns_theta_max 27.507
_diffrn_reflns_theta_min 3.087
_diffrn_source 'fine-focus sealed tube'
_exptl_absorpt_coefficient_mu 2.680
_exptl_absorpt_correction_T_max 0.706
_exptl_absorpt_correction_T_min 0.623
_exptl_absorpt_correction_type multi-scan
_exptl_absorpt_process_details '(SADABS; Sheldrick, 2003)'
_exptl_crystal_colour gray
_exptl_crystal_density_diffrn 1.921
_exptl_crystal_description block
_exptl_crystal_F_000 1686
_exptl_crystal_size_max 0.410
_exptl_crystal_size_mid 0.150
_exptl_crystal_size_min 0.130
_refine_diff_density_max 1.457
_refine_diff_density_min -1.104
_refine_diff_density_rms 0.139
_refine_ls_abs_structure_details
;
 Refined as an inversion twin.
;
_refine_ls_abs_structure_Flack 0.03(4)
_refine_ls_extinction_method none
_refine_ls_goodness_of_fit_ref 1.070
_refine_ls_hydrogen_treatment constr
_refine_ls_matrix_type full
_refine_ls_number_parameters 290
_refine_ls_number_reflns 4544
_refine_ls_number_restraints 13
_refine_ls_restrained_S_all 1.071
_refine_ls_R_factor_all 0.0446
_refine_ls_R_factor_gt 0.0435
_refine_ls_shift/su_max 0.000
_refine_ls_shift/su_mean 0.000
_refine_ls_structure_factor_coef Fsqd
_refine_ls_weighting_details 'w=1/[\s^2^(Fo^2^)+(0.0573P)^2^+25.4263P] where P=(Fo^2^+2Fc^2^)/3'
_refine_ls_weighting_scheme calc
_refine_ls_wR_factor_gt 0.1213
_refine_ls_wR_factor_ref 0.1219
_reflns_Friedel_coverage 0.959
_reflns_Friedel_fraction_full 0.999
_reflns_Friedel_fraction_max 0.999
_reflns_number_gt 4427
_reflns_number_total 4544
_reflns_threshold_expression 'I > 2\s(I)'
_cod_data_source_file c7dt00218a2.cif
_cod_data_source_block 2
_cod_depositor_comments 'Adding full bibliography for 7042272--7042279.cif.'
_cod_original_cell_volume 2974.0(2)
_cod_database_code 7042278
_shelx_shelxl_version_number 2014/7
_shelx_space_group_comment
;
The symmetry employed for this shelxl refinement is uniquely defined
by the following loop, which should always be used as a source of
symmetry information in preference to the above space-group names.
They are only intended as comments.
;
_shelx_estimated_absorpt_t_min 0.406
_shelx_estimated_absorpt_t_max 0.722

loop_
_space_group_symop_operation_xyz
'x, y, z'
'x-y, x, z+5/6'
'-y, x-y, z+2/3'
'-x, -y, z+1/2'
'-x+y, -x, z+1/3'
'y, -x+y, z+1/6'

loop_
_atom_site_label
_atom_site_type_symbol
_atom_site_fract_x
_atom_site_fract_y
_atom_site_fract_z
_atom_site_U_iso_or_equiv
_atom_site_adp_type
_atom_site_occupancy
_atom_site_site_symmetry_order
_atom_site_calc_flag
_atom_site_refinement_flags_posn
_atom_site_refinement_flags_adp
Nd1 Nd 0.02583(5) -0.83179(6) 0.14223(4) 0.02178(16) Uani 1 1 d . .
O1 O 0.1591(13) -0.7096(13) 0.0699(4) 0.050(3) Uani 1 1 d . .
O2 O 0.0065(11) -0.7592(11) 0.0107(4) 0.044(3) Uani 1 1 d . .
O3 O -0.0414(12) -1.0271(10) 0.1928(4) 0.043(2) Uani 1 1 d . .
H3C H -0.1032 -1.0121 0.1997 0.051 Uiso 1 1 calc R U
O4 O 0.0910(11) -0.9865(11) 0.0995(4) 0.040(2) Uani 1 1 d . .
O5 O -0.1886(9) -0.9736(9) 0.1057(4) 0.032(2) Uani 1 1 d . .
O6 O -0.1171(10) -0.8203(12) 0.2103(4) 0.040(2) Uani 1 1 d . .
O7 O 0.1330(11) -0.5782(10) 0.1623(4) 0.039(2) Uani 1 1 d . .
O8 O -0.0490(11) -0.6605(10) 0.1173(4) 0.042(2) Uani 1 1 d . .
O9 O 0.0644(16) -0.4454(10) 0.1341(6) 0.072(4) Uani 1 1 d . .
N1 N 0.4717(15) -0.4530(17) -0.0194(7) 0.069(4) Uani 1 1 d . U
N2 N -0.1950(14) -1.4189(12) 0.1417(5) 0.045(3) Uani 1 1 d . .
N3 N -0.4461(13) -1.2612(16) 0.2077(4) 0.044(3) Uani 1 1 d . .
N4 N 0.0543(14) -0.5558(13) 0.1369(5) 0.042(3) Uani 1 1 d . .
C1 C 0.3691(16) -0.5437(18) 0.0070(6) 0.050(4) Uani 1 1 d . .
H1B H 0.3885 -0.5705 0.0373 0.061 Uiso 1 1 calc R U
C2 C 0.2349(14) -0.6020(14) -0.0069(5) 0.031(3) Uani 1 1 d . .
C3 C 0.2069(17) -0.5759(15) -0.0549(5) 0.042(3) Uani 1 1 d . .
H3B H 0.1186 -0.6205 -0.0675 0.050 Uiso 1 1 calc R U
C4 C 0.316(2) -0.4804(19) -0.0835(7) 0.055(4) Uani 1 1 d . .
H4B H 0.3018 -0.4569 -0.1153 0.066 Uiso 1 1 calc R U
C5 C 0.4416(19) -0.423(2) -0.0646(7) 0.062(5) Uani 1 1 d . .
H5A H 0.5130 -0.3587 -0.0839 0.075 Uiso 1 1 calc R U
C6 C 0.1241(13) -0.6974(12) 0.0276(4) 0.030(3) Uani 1 1 d . U
C7 C -0.1340(16) -1.2882(13) 0.1580(4) 0.033(3) Uani 1 1 d . .
H7A H -0.1105 -1.2188 0.1348 0.040 Uiso 1 1 calc R U
C8 C -0.1052(13) -1.2540(12) 0.2086(4) 0.027(2) Uani 1 1 d . .
C9 C -0.1474(18) -1.3586(15) 0.2422(5) 0.045(4) Uani 1 1 d . .
H9A H -0.1349 -1.3400 0.2763 0.054 Uiso 1 1 calc R U
C10 C -0.2088(19) -1.4924(14) 0.2255(7) 0.050(4) Uani 1 1 d . .
H10A H -0.2361 -1.5646 0.2477 0.061 Uiso 1 1 calc R U
C11 C -0.2282(19) -1.5148(15) 0.1737(6) 0.049(4) Uani 1 1 d . .
H11A H -0.2671 -1.6038 0.1620 0.058 Uiso 1 1 calc R U
C12 C -0.0389(13) -1.1078(13) 0.2241(5) 0.031(2) Uani 1 1 d . .
C13 C -0.3665(11) -1.1630(14) 0.1757(4) 0.027(2) Uani 1 1 d . .
H13A H -0.3085 -1.0748 0.1871 0.032 Uiso 1 1 calc R U
C14 C -0.3715(12) -1.1939(13) 0.1257(4) 0.025(2) Uani 1 1 d . .
C15 C -0.4657(14) -1.3226(14) 0.1083(5) 0.037(3) Uani 1 1 d . .
H15A H -0.4776 -1.3418 0.0743 0.045 Uiso 1 1 calc R U
C16 C -0.5399(16) -1.4196(14) 0.1430(7) 0.046(3) Uani 1 1 d . .
H16A H -0.5969 -1.5092 0.1329 0.055 Uiso 1 1 calc R U
C17 C -0.5317(14) -1.3865(16) 0.1927(6) 0.043(4) Uani 1 1 d . .
H17A H -0.5865 -1.4526 0.2158 0.052 Uiso 1 1 calc R U
C18 C -0.2793(12) -1.0858(13) 0.0882(4) 0.025(2) Uani 1 1 d . .

loop_
_atom_site_aniso_label
_atom_site_aniso_U_11
_atom_site_aniso_U_22
_atom_site_aniso_U_33
_atom_site_aniso_U_23
_atom_site_aniso_U_13
_atom_site_aniso_U_12
Nd1 0.0223(3) 0.0246(3) 0.0179(2) -0.0014(2) -0.0010(2) 0.0114(2)
O1 0.057(7) 0.057(7) 0.029(5) 0.013(5) 0.018(5) 0.025(6)
O2 0.039(6) 0.035(5) 0.049(6) -0.009(5) 0.012(5) 0.011(4)
O3 0.060(7) 0.034(5) 0.038(5) 0.009(4) 0.005(5) 0.027(5)
O4 0.044(6) 0.048(6) 0.038(6) -0.009(4) -0.006(4) 0.032(5)
O5 0.024(4) 0.029(5) 0.038(5) 0.000(4) 0.000(4) 0.008(4)
O6 0.041(5) 0.069(7) 0.023(5) 0.002(4) 0.004(4) 0.037(5)
O7 0.041(5) 0.034(5) 0.038(5) -0.011(4) -0.001(4) 0.016(4)
O8 0.049(6) 0.034(5) 0.044(6) 0.006(4) -0.011(5) 0.023(5)
O9 0.105(11) 0.021(5) 0.094(11) 0.005(6) -0.007(9) 0.034(6)
N1 0.048(7) 0.064(8) 0.059(8) 0.002(7) -0.001(7) 0.001(6)
N2 0.074(9) 0.045(6) 0.024(5) -0.006(6) -0.015(7) 0.035(6)
N3 0.037(6) 0.067(9) 0.022(5) 0.014(5) 0.004(5) 0.022(6)
N4 0.059(7) 0.050(7) 0.028(6) 0.008(5) 0.005(6) 0.035(6)
C1 0.035(8) 0.052(9) 0.034(7) 0.004(6) -0.011(6) -0.001(7)
C2 0.038(7) 0.036(7) 0.016(5) -0.002(5) 0.005(5) 0.016(6)
C3 0.054(9) 0.039(7) 0.026(7) 0.001(6) -0.006(6) 0.019(7)
C4 0.069(12) 0.058(10) 0.034(8) 0.013(7) 0.010(8) 0.029(9)
C5 0.042(9) 0.065(12) 0.055(11) 0.015(9) 0.015(8) 0.008(8)
C6 0.030(6) 0.023(5) 0.023(5) -0.009(4) 0.002(4) 0.003(4)
C7 0.060(8) 0.024(6) 0.021(5) 0.001(4) 0.001(5) 0.025(6)
C8 0.031(6) 0.026(6) 0.020(5) 0.001(4) -0.005(4) 0.012(5)
C9 0.064(10) 0.030(7) 0.029(7) 0.004(5) -0.002(6) 0.015(7)
C10 0.062(10) 0.024(6) 0.048(9) 0.006(6) -0.006(8) 0.008(7)
C11 0.068(11) 0.029(7) 0.049(9) -0.012(6) -0.010(8) 0.024(7)
C12 0.037(6) 0.030(6) 0.028(6) 0.002(5) 0.003(5) 0.020(5)
C13 0.017(5) 0.041(7) 0.018(5) 0.001(5) 0.004(4) 0.011(5)
C14 0.027(6) 0.027(6) 0.020(5) -0.004(4) -0.005(4) 0.011(5)
C15 0.034(7) 0.027(6) 0.033(7) -0.004(5) 0.001(6) 0.002(5)
C16 0.055(8) 0.032(6) 0.039(7) 0.004(7) 0.006(8) 0.013(6)
C17 0.030(7) 0.045(8) 0.047(9) 0.027(7) 0.014(6) 0.013(6)
C18 0.028(6) 0.035(6) 0.018(5) 0.004(4) 0.000(4) 0.019(5)

loop_
_atom_type_symbol
_atom_type_description
_atom_type_scat_dispersion_real
_atom_type_scat_dispersion_imag
_atom_type_scat_source
C C 0.0033 0.0016 'International Tables Vol C Tables 4.2.6.8 and 6.1.1.4'
H H 0.0000 0.0000 'International Tables Vol C Tables 4.2.6.8 and 6.1.1.4'
N N 0.0061 0.0033 'International Tables Vol C Tables 4.2.6.8 and 6.1.1.4'
Nd Nd -0.1943 3.0179 'International Tables Vol C Tables 4.2.6.8 and 6.1.1.4'
O O 0.0106 0.0060 'International Tables Vol C Tables 4.2.6.8 and 6.1.1.4'

loop_
_geom_angle_atom_site_label_1
_geom_angle_atom_site_label_2
_geom_angle_atom_site_label_3
_geom_angle
_geom_angle_site_symmetry_1
_geom_angle_site_symmetry_3
O5 Nd1 O2 158.9(4) . 6_655
O5 Nd1 O3 81.9(4) . .
O2 Nd1 O3 82.4(4) 6_655 .
O5 Nd1 O1 101.2(4) . .
O2 Nd1 O1 83.6(4) 6_655 .
O3 Nd1 O1 143.9(4) . .
O5 Nd1 O6 82.1(3) . .
O2 Nd1 O6 106.8(4) 6_655 .
O3 Nd1 O6 73.6(4) . .
O1 Nd1 O6 142.5(4) . .
O5 Nd1 O4 84.1(3) . .
O2 Nd1 O4 77.5(3) 6_655 .
O3 Nd1 O4 71.1(4) . .
O1 Nd1 O4 73.5(4) . .
O6 Nd1 O4 143.4(4) . .
O5 Nd1 O7 127.1(3) . .
O2 Nd1 O7 74.0(4) 6_655 .
O3 Nd1 O7 132.8(3) . .
O1 Nd1 O7 73.5(4) . .
O6 Nd1 O7 75.1(4) . .
O4 Nd1 O7 138.2(4) . .
O5 Nd1 O8 77.8(3) . .
O2 Nd1 O8 122.9(4) 6_655 .
O3 Nd1 O8 141.4(4) . .
O1 Nd1 O8 72.9(4) . .
O6 Nd1 O8 71.3(4) . .
O4 Nd1 O8 137.6(4) . .
O7 Nd1 O8 49.8(3) . .
O5 Nd1 N4 103.3(4) . .
O2 Nd1 N4 97.7(4) 6_655 .
O3 Nd1 N4 145.3(4) . .
O1 Nd1 N4 69.6(4) . .
O6 Nd1 N4 73.2(4) . .
O4 Nd1 N4 143.1(4) . .
O7 Nd1 N4 24.5(4) . .
O8 Nd1 N4 25.5(3) . .
C6 O1 Nd1 131.1(10) . .
C6 O2 Nd1 137.8(10) . 2_444
C12 O3 Nd1 161.9(10) . .
C12 O3 H3C 109.5 . .
Nd1 O3 H3C 81.1 . .
C12 O4 Nd1 133.9(9) 2_444 .
C18 O5 Nd1 152.5(9) . .
C18 O6 Nd1 124.3(8) 6_655 .
N4 O7 Nd1 97.3(8) . .
N4 O8 Nd1 95.6(7) . .
C1 N1 C5 116.5(15) . .
C11 N2 C7 118.9(13) . .
C17 N3 C13 122.0(13) . .
O9 N4 O7 122.7(14) . .
O9 N4 O8 120.2(13) . .
O7 N4 O8 116.7(11) . .
O9 N4 Nd1 179.1(13) . .
O7 N4 Nd1 58.2(7) . .
O8 N4 Nd1 58.9(6) . .
N1 C1 C2 124.5(16) . .
N1 C1 H1B 117.7 . .
C2 C1 H1B 117.7 . .
C1 C2 C3 117.6(13) . .
C1 C2 C6 120.6(12) . .
C3 C2 C6 121.7(13) . .
C2 C3 C4 117.6(15) . .
C2 C3 H3B 121.2 . .
C4 C3 H3B 121.2 . .
C5 C4 C3 119.0(17) . .
C5 C4 H4B 120.5 . .
C3 C4 H4B 120.5 . .
C4 C5 N1 124.3(16) . .
C4 C5 H5A 117.9 . .
N1 C5 H5A 117.9 . .
O1 C6 O2 126.0(13) . .
O1 C6 C2 116.6(12) . .
O2 C6 C2 117.4(12) . .
N2 C7 C8 122.3(12) . .
N2 C7 H7A 118.8 . .
C8 C7 H7A 118.8 . .
C9 C8 C7 117.6(12) . .
C9 C8 C12 122.8(12) . .
C7 C8 C12 119.4(11) . .
C8 C9 C10 120.1(14) . .
C8 C9 H9A 120.0 . .
C10 C9 H9A 120.0 . .
C9 C10 C11 117.5(14) . .
C9 C10 H10A 121.2 . .
C11 C10 H10A 121.2 . .
N2 C11 C10 123.5(14) . .
N2 C11 H11A 118.2 . .
C10 C11 H11A 118.2 . .
O4 C12 O3 126.1(13) 6_655 .
O4 C12 C8 117.6(12) 6_655 .
O3 C12 C8 116.3(12) . .
N3 C13 C14 119.1(12) . .
N3 C13 H13A 120.5 . .
C14 C13 H13A 120.5 . .
C13 C14 C15 120.3(12) . .
C13 C14 C18 120.8(11) . .
C15 C14 C18 118.8(11) . .
C16 C15 C14 117.4(13) . .
C16 C15 H15A 121.3 . .
C14 C15 H15A 121.3 . .
C15 C16 C17 120.7(14) . .
C15 C16 H16A 119.7 . .
C17 C16 H16A 119.7 . .
N3 C17 C16 120.1(12) . .
N3 C17 H17A 119.9 . .
C16 C17 H17A 119.9 . .
O6 C18 O5 125.6(11) 2_444 .
O6 C18 C14 117.4(11) 2_444 .
O5 C18 C14 116.9(10) . .

loop_
_geom_bond_atom_site_label_1
_geom_bond_atom_site_label_2
_geom_bond_distance
_geom_bond_site_symmetry_2
Nd1 O5 2.352(9) .
Nd1 O2 2.356(10) 6_655
Nd1 O3 2.370(10) .
Nd1 O1 2.420(10) .
Nd1 O6 2.483(10) .
Nd1 O4 2.494(10) .
Nd1 O7 2.555(10) .
Nd1 O8 2.564(10) .
Nd1 N4 2.981(12) .
O1 C6 1.229(17) .
O2 C6 1.239(17) .
O2 Nd1 2.356(10) 2_444
O3 C12 1.251(16) .
O3 H3C 0.8200 .
O4 C12 1.240(17) 2_444
O5 C18 1.259(16) .
O6 C18 1.234(15) 6_655
O7 N4 1.245(17) .
O8 N4 1.289(17) .
O9 N4 1.200(16) .
N1 C1 1.31(2) .
N1 C5 1.34(3) .
N2 C11 1.28(2) .
N2 C7 1.356(17) .
N3 C17 1.32(2) .
N3 C13 1.334(17) .
C1 C2 1.37(2) .
C1 H1B 0.9300 .
C2 C3 1.390(19) .
C2 C6 1.495(17) .
C3 C4 1.40(2) .
C3 H3B 0.9300 .
C4 C5 1.33(3) .
C4 H4B 0.9300 .
C5 H5A 0.9300 .
C7 C8 1.402(17) .
C7 H7A 0.9300 .
C8 C9 1.368(18) .
C8 C12 1.494(18) .
C9 C10 1.39(2) .
C9 H9A 0.9300 .
C10 C11 1.41(2) .
C10 H10A 0.9300 .
C11 H11A 0.9300 .
C12 O4 1.240(17) 6_655
C13 C14 1.377(17) .
C13 H13A 0.9300 .
C14 C15 1.387(17) .
C14 C18 1.522(16) .
C15 C16 1.36(2) .
C15 H15A 0.9300 .
C16 C17 1.37(2) .
C16 H16A 0.9300 .
C17 H17A 0.9300 .
C18 O6 1.234(15) 2_444

loop_
_geom_torsion_atom_site_label_1
_geom_torsion_atom_site_label_2
_geom_torsion_atom_site_label_3
_geom_torsion_atom_site_label_4
_geom_torsion
_geom_torsion_site_symmetry_1
_geom_torsion_site_symmetry_4
Nd1 O7 N4 O9 -179.8(15) . .
Nd1 O7 N4 O8 7.3(13) . .
Nd1 O8 N4 O9 179.7(14) . .
Nd1 O8 N4 O7 -7.3(13) . .
C5 N1 C1 C2 -5(3) . .
N1 C1 C2 C3 8(3) . .
N1 C1 C2 C6 -175.6(18) . .
C1 C2 C3 C4 -7(2) . .
C6 C2 C3 C4 177.0(14) . .
C2 C3 C4 C5 3(3) . .
C3 C4 C5 N1 1(3) . .
C1 N1 C5 C4 0(4) . .
Nd1 O1 C6 O2 -8(2) . .
Nd1 O1 C6 C2 174.3(9) . .
Nd1 O2 C6 O1 -81.5(19) 2_444 .
Nd1 O2 C6 C2 96.6(16) 2_444 .
C1 C2 C6 O1 7(2) . .
C3 C2 C6 O1 -177.4(14) . .
C1 C2 C6 O2 -171.6(15) . .
C3 C2 C6 O2 4(2) . .
C11 N2 C7 C8 0(2) . .
N2 C7 C8 C9 -3(2) . .
N2 C7 C8 C12 -179.5(13) . .
C7 C8 C9 C10 4(2) . .
C12 C8 C9 C10 179.8(15) . .
C8 C9 C10 C11 -2(3) . .
C7 N2 C11 C10 2(3) . .
C9 C10 C11 N2 -2(3) . .
Nd1 O3 C12 O4 43(4) . 6_655
Nd1 O3 C12 C8 -137(3) . .
C9 C8 C12 O4 21(2) . 6_655
C7 C8 C12 O4 -163.6(13) . 6_655
C9 C8 C12 O3 -159.7(15) . .
C7 C8 C12 O3 16.2(18) . .
C17 N3 C13 C14 -1(2) . .
N3 C13 C14 C15 5(2) . .
N3 C13 C14 C18 -178.2(12) . .
C13 C14 C15 C16 -8(2) . .
C18 C14 C15 C16 175.5(13) . .
C14 C15 C16 C17 7(2) . .
C13 N3 C17 C16 1(2) . .
C15 C16 C17 N3 -3(2) . .
Nd1 O5 C18 O6 -97(2) . 2_444
Nd1 O5 C18 C14 81(2) . .
C13 C14 C18 O6 -174.1(12) . 2_444
C15 C14 C18 O6 2.7(18) . 2_444
C13 C14 C18 O5 8.3(18) . .
C15 C14 C18 O5 -174.9(12) . .
